data_4034856
loop_
_publ_author_name
'G\/lodek, Marta'
'Makal, Anna'
'Pla\.zuk, Damian'

_publ_section_title
;
 Functionalization of the &quot;Bay Region&quot; of Perylene in Reaction
 with 1-Arylalk-2-yn-1-ones Catalyzed by Trifluoromethanesulfonic Acid:
 One-Step Approach to 1-Acyl-2-alkylbenzo[ ghi]perylenes.
;
_journal_issue 22
_journal_name_full 'The Journal of organic chemistry'
_journal_page_first 14165
_journal_page_last 14174
_journal_paper_doi 10.1021/acs.joc.8b02280
_journal_volume 83
_journal_year 2018
_chemical_formula_moiety 'C29 H16 O'
_chemical_formula_sum 'C29 H16 O'
_chemical_formula_weight 380.42
_space_group_crystal_system orthorhombic
_space_group_IT_number 61
_space_group_name_Hall '-P 2ac 2ab'
_space_group_name_H-M_alt 'P b c a'
_atom_sites_solution_hydrogens geom
_atom_sites_solution_primary iterative
_audit_creation_date 2014-10-07
_audit_creation_method
;
Olex2 1.2
(compiled 2014.07.22 svn.r2960 for OlexSys, GUI svn.r4862)
;
_cell_angle_alpha 90
_cell_angle_beta 90
_cell_angle_gamma 90
_cell_formula_units_Z 8
_cell_length_a 11.2787(2)
_cell_length_b 10.57881(17)
_cell_length_c 31.2091(5)
_cell_measurement_reflns_used 12856
_cell_measurement_temperature 100.01(10)
_cell_measurement_theta_max 73.4910
_cell_measurement_theta_min 2.7830
_cell_volume 3723.72(11)
_computing_cell_refinement
;
CrysAlisPro, Agilent Technologies,
Version 1.171.37.33 (release 27-03-2014 CrysAlis171 .NET)
(compiled Mar 27 2014,17:12:48)
;
_computing_data_collection
;
CrysAlisPro, Agilent Technologies,
Version 1.171.37.33 (release 27-03-2014 CrysAlis171 .NET)
(compiled Mar 27 2014,17:12:48)
;
_computing_data_reduction
;
CrysAlisPro, Agilent Technologies,
Version 1.171.37.33 (release 27-03-2014 CrysAlis171 .NET)
(compiled Mar 27 2014,17:12:48)
;
_computing_molecular_graphics 'Olex2 (Dolomanov et al., 2009)'
_computing_publication_material 'Olex2 (Dolomanov et al., 2009)'
_computing_structure_refinement 'ShelXL (Sheldrick, 2008)'
_computing_structure_solution
;
Superflip (Palatinus & Chapuis, 2007;Palatinus & van der Lee, 2008;
Palatinus et al., 2012)
;
_diffrn_ambient_environment air
_diffrn_ambient_temperature 100.01(10)
_diffrn_detector 'CCD plate'
_diffrn_detector_area_resol_mean 10.4391
_diffrn_detector_type Atlas
_diffrn_measured_fraction_theta_full 1.000
_diffrn_measured_fraction_theta_max 0.998
_diffrn_measurement_details
;
#__ type_ start__ end____ width___ exp.time_
  1 omega  -70.00   31.00   1.0000   25.0000
omega____ theta____ kappa____ phi______ frames
    -      -41.6563   57.0000 -150.0000 101

#__ type_ start__ end____ width___ exp.time_
  2 omega  -70.00   30.00   1.0000   25.0000
omega____ theta____ kappa____ phi______ frames
    -      -41.6563   77.0000   60.0000 100

#__ type_ start__ end____ width___ exp.time_
  3 omega -110.00  -84.00   1.0000   25.0000
omega____ theta____ kappa____ phi______ frames
    -      -41.6563  -77.0000 -180.0000 26

#__ type_ start__ end____ width___ exp.time_
  4 omega  -55.00   -9.00   1.0000   25.0000
omega____ theta____ kappa____ phi______ frames
    -      -41.6563  -77.0000 -180.0000 46

#__ type_ start__ end____ width___ exp.time_
  5 omega  -50.00   33.00   1.0000   25.0000
omega____ theta____ kappa____ phi______ frames
    -      -41.6563   38.0000  -30.0000 83

#__ type_ start__ end____ width___ exp.time_
  6 omega   14.00  102.00   1.0000   25.0000
omega____ theta____ kappa____ phi______ frames
    -       41.6563   57.0000  -60.0000 88

#__ type_ start__ end____ width___ exp.time_
  7 omega   12.00  104.00   1.0000   25.0000
omega____ theta____ kappa____ phi______ frames
    -       41.6563   77.0000 -180.0000 92

#__ type_ start__ end____ width___ exp.time_
  8 omega   10.00   87.00   1.0000   25.0000
omega____ theta____ kappa____ phi______ frames
    -       41.6563   77.0000  -30.0000 77

#__ type_ start__ end____ width___ exp.time_
  9 omega   14.00   55.00   1.0000   25.0000
omega____ theta____ kappa____ phi______ frames
    -       41.6563   77.0000  120.0000 41

#__ type_ start__ end____ width___ exp.time_
 10 omega   47.00   80.00   1.0000   25.0000
omega____ theta____ kappa____ phi______ frames
    -       41.6563 -125.0000  -60.0000 33

#__ type_ start__ end____ width___ exp.time_
 11 omega    9.00  110.00   1.0000   25.0000
omega____ theta____ kappa____ phi______ frames
    -       41.6563   77.0000   60.0000 101

#__ type_ start__ end____ width___ exp.time_
 12 omega   23.00   50.00   1.0000   25.0000
omega____ theta____ kappa____ phi______ frames
    -       41.6563   38.0000 -150.0000 27

#__ type_ start__ end____ width___ exp.time_
 13 omega   77.00  178.00   1.0000   60.0000
omega____ theta____ kappa____ phi______ frames
    -      106.1551   61.0000   30.0000 101

#__ type_ start__ end____ width___ exp.time_
 14 omega   77.00  178.00   1.0000   60.0000
omega____ theta____ kappa____ phi______ frames
    -      106.1551   61.0000   90.0000 101

#__ type_ start__ end____ width___ exp.time_
 15 omega   74.00   99.00   1.0000   60.0000
omega____ theta____ kappa____ phi______ frames
    -      106.1551   76.0000   -7.2835 25

#__ type_ start__ end____ width___ exp.time_
 16 omega   24.00  108.00   1.0000   60.0000
omega____ theta____ kappa____ phi______ frames
    -      106.1551  -94.0000   90.0000 84

#__ type_ start__ end____ width___ exp.time_
 17 omega   31.00  115.00   1.0000   60.0000
omega____ theta____ kappa____ phi______ frames
    -      106.1551 -109.0000  -59.0000 84

#__ type_ start__ end____ width___ exp.time_
 18 omega   76.00  160.00   1.0000   60.0000
omega____ theta____ kappa____ phi______ frames
    -      106.1551   66.0000  124.1409 84

#__ type_ start__ end____ width___ exp.time_
 19 omega   77.00  134.00   1.0000   60.0000
omega____ theta____ kappa____ phi______ frames
    -      106.1551   62.0000   71.3682 57

#__ type_ start__ end____ width___ exp.time_
 20 omega   77.00  146.00   1.0000   60.0000
omega____ theta____ kappa____ phi______ frames
    -      106.1551   61.0000  -60.0000 69

#__ type_ start__ end____ width___ exp.time_
 21 omega   77.00  153.00   1.0000   60.0000
omega____ theta____ kappa____ phi______ frames
    -      106.1551   61.0000 -150.0000 76

#__ type_ start__ end____ width___ exp.time_
 22 omega   74.00   99.00   1.0000   60.0000
omega____ theta____ kappa____ phi______ frames
    -      106.1551   77.0000   30.0000 25

#__ type_ start__ end____ width___ exp.time_
 23 omega   74.00  112.00   1.0000   60.0000
omega____ theta____ kappa____ phi______ frames
    -      106.1551   77.0000 -180.0000 38

#__ type_ start__ end____ width___ exp.time_
 24 omega  117.00  156.00   1.0000   60.0000
omega____ theta____ kappa____ phi______ frames
    -      106.1551   77.0000 -180.0000 39

#__ type_ start__ end____ width___ exp.time_
 25 omega   74.00   99.00   1.0000   60.0000
omega____ theta____ kappa____ phi______ frames
    -      106.1551   77.0000 -120.0000 25

#__ type_ start__ end____ width___ exp.time_
 26 omega  104.00  178.00   1.0000   60.0000
omega____ theta____ kappa____ phi______ frames
    -      106.1551   77.0000 -120.0000 74

#__ type_ start__ end____ width___ exp.time_
 27 omega   77.00  178.00   1.0000   60.0000
omega____ theta____ kappa____ phi______ frames
    -      106.1551   61.0000  150.0000 101

#__ type_ start__ end____ width___ exp.time_
 28 omega   74.00   99.00   1.0000   60.0000
omega____ theta____ kappa____ phi______ frames
    -      106.1551   77.0000  -30.0000 25

#__ type_ start__ end____ width___ exp.time_
 29 omega   76.00  101.00   1.0000   60.0000
omega____ theta____ kappa____ phi______ frames
    -      106.1551   66.0000  -85.2226 25

#__ type_ start__ end____ width___ exp.time_
 30 omega   34.00  131.00   1.0000   60.0000
omega____ theta____ kappa____ phi______ frames
    -      106.1551  -61.0000  120.0000 97

#__ type_ start__ end____ width___ exp.time_
 31 omega   76.00  175.00   1.0000   60.0000
omega____ theta____ kappa____ phi______ frames
    -      106.1551   66.0000  -28.9041 99

#__ type_ start__ end____ width___ exp.time_
 32 omega   74.00   99.00   1.0000   60.0000
omega____ theta____ kappa____ phi______ frames
    -      106.1551   77.0000   90.0000 25

#__ type_ start__ end____ width___ exp.time_
 33 omega   77.00  102.00   1.0000   60.0000
omega____ theta____ kappa____ phi______ frames
    -      106.1551   61.0000  -90.0000 25

#__ type_ start__ end____ width___ exp.time_
 34 omega   76.00  160.00   1.0000   60.0000
omega____ theta____ kappa____ phi______ frames
    -      106.1551   68.0000  -59.6143 84

#__ type_ start__ end____ width___ exp.time_
 35 omega   77.00  103.00   1.0000   60.0000
omega____ theta____ kappa____ phi______ frames
    -      106.1551   61.0000   60.0000 26

#__ type_ start__ end____ width___ exp.time_
 36 omega   76.00  105.00   1.0000   60.0000
omega____ theta____ kappa____ phi______ frames
    -      106.1551  -94.0000 -180.0000 29

#__ type_ start__ end____ width___ exp.time_
 37 omega   74.00  100.00   1.0000   60.0000
omega____ theta____ kappa____ phi______ frames
    -      106.1551   77.0000  -60.0000 26

#__ type_ start__ end____ width___ exp.time_
 38 omega   77.00  102.00   1.0000   60.0000
omega____ theta____ kappa____ phi______ frames
    -      106.1551   61.0000  120.0000 25

#__ type_ start__ end____ width___ exp.time_
 39 omega   74.00   99.00   1.0000   60.0000
omega____ theta____ kappa____ phi______ frames
    -      106.1551   77.0000 -150.0000 25

#__ type_ start__ end____ width___ exp.time_
 40 omega   75.00  101.00   1.0000   60.0000
omega____ theta____ kappa____ phi______ frames
    -      106.1551   77.0000  120.0000 26

#__ type_ start__ end____ width___ exp.time_
 41 omega   77.00  102.00   1.0000   60.0000
omega____ theta____ kappa____ phi______ frames
    -      106.1551   61.0000 -180.0000 25

#__ type_ start__ end____ width___ exp.time_
 42 omega   37.00  121.00   1.0000   60.0000
omega____ theta____ kappa____ phi______ frames
    -      106.1551  -61.0000  -60.0000 84

#__ type_ start__ end____ width___ exp.time_
 43 omega   80.00  107.00   1.0000   60.0000
omega____ theta____ kappa____ phi______ frames
    -      106.1551  -94.0000    0.0000 27

#__ type_ start__ end____ width___ exp.time_
 44 omega   74.00   99.00   1.0000   60.0000
omega____ theta____ kappa____ phi______ frames
    -      106.1551   77.0000  150.0000 25

#__ type_ start__ end____ width___ exp.time_
 45 omega  140.00  166.00   1.0000   60.0000
omega____ theta____ kappa____ phi______ frames
    -      106.1551   76.0000   -7.2835 26

#__ type_ start__ end____ width___ exp.time_
 46 omega   77.00  103.00   1.0000   60.0000
omega____ theta____ kappa____ phi______ frames
    -      106.1551   61.0000    0.0000 26

#__ type_ start__ end____ width___ exp.time_
 47 omega   74.00  100.00   1.0000   60.0000
omega____ theta____ kappa____ phi______ frames
    -      106.1551   74.0000 -138.4294 26

#__ type_ start__ end____ width___ exp.time_
 48 omega  150.00  178.00   1.0000   60.0000
omega____ theta____ kappa____ phi______ frames
    -      106.1551   52.0000 -102.8573 28

#__ type_ start__ end____ width___ exp.time_
 49 omega   80.00  106.00   1.0000   60.0000
omega____ theta____ kappa____ phi______ frames
    -      106.1551   52.0000 -102.8573 26
;
_diffrn_measurement_device 'four-circle diffractometer'
_diffrn_measurement_device_type 'SuperNova, Dual, Cu at zero, Atlas'
_diffrn_measurement_method '\w scans'
_diffrn_orient_matrix_UB_11 -0.0342911000
_diffrn_orient_matrix_UB_12 0.0209096000
_diffrn_orient_matrix_UB_13 0.0472547000
_diffrn_orient_matrix_UB_21 -0.0224535000
_diffrn_orient_matrix_UB_22 0.1409993000
_diffrn_orient_matrix_UB_23 -0.0093049000
_diffrn_orient_matrix_UB_31 -0.1303012000
_diffrn_orient_matrix_UB_32 -0.0298343000
_diffrn_orient_matrix_UB_33 -0.0108074000
_diffrn_radiation_monochromator mirror
_diffrn_radiation_probe x-ray
_diffrn_radiation_type CuK\a
_diffrn_radiation_wavelength 1.54184
_diffrn_reflns_av_R_equivalents 0.0484
_diffrn_reflns_av_unetI/netI 0.0164
_diffrn_reflns_Laue_measured_fraction_full 1.000
_diffrn_reflns_Laue_measured_fraction_max 0.998
_diffrn_reflns_limit_h_max 13
_diffrn_reflns_limit_h_min -14
_diffrn_reflns_limit_k_max 13
_diffrn_reflns_limit_k_min -13
_diffrn_reflns_limit_l_max 38
_diffrn_reflns_limit_l_min -38
_diffrn_reflns_number 56993
_diffrn_reflns_point_group_measured_fraction_full 1.000
_diffrn_reflns_point_group_measured_fraction_max 0.998
_diffrn_reflns_theta_full 67.684
_diffrn_reflns_theta_max 74.120
_diffrn_reflns_theta_min 2.832
_diffrn_source 'sealed X-ray tube'
_diffrn_source_type 'SuperNova (Cu) X-ray Source'
_exptl_absorpt_coefficient_mu 0.628
_exptl_absorpt_correction_T_max 0.999
_exptl_absorpt_correction_T_min 0.988
_exptl_absorpt_correction_type gaussian
_exptl_absorpt_process_details
;
CrysAlisPro, Agilent Technologies,
Version 1.171.37.33 (release 27-03-2014 CrysAlis171 .NET)
(compiled Mar 27 2014,17:12:48)
Numerical absorption correction based on gaussian integration over
			a multifaceted crystal model
Empirical absorption correction using spherical harmonics,
 implemented in SCALE3 ABSPACK scaling algorithm.
;
_exptl_crystal_colour 'clear red'
_exptl_crystal_colour_lustre clear
_exptl_crystal_colour_primary red
_exptl_crystal_density_diffrn 1.357
_exptl_crystal_description plate
_exptl_crystal_F_000 1584
_exptl_crystal_recrystallization_method 'CHCl3 / MeOH'
_exptl_crystal_size_max 0.4261
_exptl_crystal_size_mid 0.2034
_exptl_crystal_size_min 0.0171
_refine_diff_density_max 0.271
_refine_diff_density_min -0.145
_refine_diff_density_rms 0.040
_refine_ls_extinction_method none
_refine_ls_goodness_of_fit_ref 1.009
_refine_ls_hydrogen_treatment constr
_refine_ls_matrix_type full
_refine_ls_number_parameters 271
_refine_ls_number_reflns 3769
_refine_ls_number_restraints 0
_refine_ls_restrained_S_all 1.009
_refine_ls_R_factor_all 0.0547
_refine_ls_R_factor_gt 0.0408
_refine_ls_shift/su_max 0.001
_refine_ls_shift/su_mean 0.000
_refine_ls_structure_factor_coef Fsqd
_refine_ls_weighting_details
;
 w=1/[\s^2^(Fo^2^)+(0.0715P)^2^+0.8995P]
 where P=(Fo^2^+2Fc^2^)/3
;
_refine_ls_weighting_scheme calc
_refine_ls_wR_factor_gt 0.1096
_refine_ls_wR_factor_ref 0.1220
_reflns_Friedel_coverage 0.000
_reflns_number_gt 2972
_reflns_number_total 3769
_reflns_threshold_expression 'I > 2\s(I)'
_cod_data_source_file jo8b02280_si_005.cif
_cod_data_source_block exp_326
_cod_original_cell_volume 3723.71(11)
_cod_database_code 4034856
_shelxl_version_number 2013-2
_chemical_oxdiff_formula 'C14 H20 O'
_shelx_space_group_comment
;
The symmetry employed for this shelxl refinement is uniquely defined
by the following loop, which should always be used as a source of
symmetry information in preference to the above space-group names.
They are only intended as comments.
;
_reflns_odcompleteness_completeness 99.97
_reflns_odcompleteness_iscentric 1
_reflns_odcompleteness_theta 66.97
_olex2_refinement_description
;
1. Fixed Uiso
 At 1.2 times of:
  All C(H) groups
2.a Aromatic/amide H refined with riding coordinates:
 C1(H1), C2(H2), C5(H5), C6(H6), C7(H7), C10(H10), C11(H11), C12(H12),
 C14(H14), C15(H15), C16(H16), C25(H25), C26(H26), C27(H27), C28(H28), C29(H29)
;
_olex2_exptl_crystal_mounting_method Paratone
_olex2_submission_original_sample_id DPMG11
_olex2_submission_special_instructions 'No special instructions were received'

loop_
_space_group_symop_operation_xyz
'x, y, z'
'-x+1/2, -y, z+1/2'
'x+1/2, -y+1/2, -z'
'-x, y+1/2, -z+1/2'
'-x, -y, -z'
'x-1/2, y, -z-1/2'
'-x-1/2, y-1/2, z'
'x, -y-1/2, z-1/2'

loop_
_atom_site_label
_atom_site_type_symbol
_atom_site_fract_x
_atom_site_fract_y
_atom_site_fract_z
_atom_site_U_iso_or_equiv
_atom_site_adp_type
_atom_site_occupancy
_atom_site_site_symmetry_order
_atom_site_calc_flag
_atom_site_refinement_flags_posn
O1 O 0.80703(10) 0.70676(11) 0.35040(3) 0.0404(3) Uani 1 1 d .
C1 C 0.67836(13) 0.48465(13) 0.47672(4) 0.0318(3) Uani 1 1 d .
H1 H 0.6189 0.4299 0.4877 0.038 Uiso 1 1 calc R
C2 C 0.67656(13) 0.51709(13) 0.43362(4) 0.0318(3) Uani 1 1 d .
H2 H 0.6153 0.4845 0.4159 0.038 Uiso 1 1 calc R
C3 C 0.76113(13) 0.59534(13) 0.41565(4) 0.0302(3) Uani 1 1 d .
C4 C 0.85627(12) 0.64094(12) 0.44203(4) 0.0283(3) Uani 1 1 d .
C5 C 0.95224(12) 0.71232(13) 0.42540(4) 0.0304(3) Uani 1 1 d .
H5 H 0.9530 0.7350 0.3959 0.037 Uiso 1 1 calc R
C6 C 1.04381(12) 0.74887(13) 0.45136(5) 0.0327(3) Uani 1 1 d .
H6 H 1.1078 0.7958 0.4396 0.039 Uiso 1 1 calc R
C7 C 1.04448(12) 0.71802(13) 0.49496(4) 0.0306(3) Uani 1 1 d .
H7 H 1.1089 0.7449 0.5123 0.037 Uiso 1 1 calc R
C8 C 0.95331(12) 0.64914(12) 0.51332(4) 0.0281(3) Uani 1 1 d .
C9 C 0.95416(12) 0.61625(13) 0.55927(4) 0.0289(3) Uani 1 1 d .
C10 C 1.04587(13) 0.65158(14) 0.58634(5) 0.0335(3) Uani 1 1 d .
H10 H 1.1109 0.6977 0.5750 0.040 Uiso 1 1 calc R
C11 C 1.04501(14) 0.62089(14) 0.63017(5) 0.0362(3) Uani 1 1 d .
H11 H 1.1093 0.6460 0.6479 0.043 Uiso 1 1 calc R
C12 C 0.95264(14) 0.55545(14) 0.64742(5) 0.0367(3) Uani 1 1 d .
H12 H 0.9520 0.5371 0.6772 0.044 Uiso 1 1 calc R
C13 C 0.85770(13) 0.51469(14) 0.62128(5) 0.0336(3) Uani 1 1 d .
C14 C 0.76377(14) 0.44166(15) 0.63824(5) 0.0396(4) Uani 1 1 d .
H14 H 0.7623 0.4225 0.6680 0.047 Uiso 1 1 calc R
C15 C 0.67505(14) 0.39842(15) 0.61224(5) 0.0394(3) Uani 1 1 d .
H15 H 0.6130 0.3483 0.6239 0.047 Uiso 1 1 calc R
C16 C 0.67516(13) 0.42761(14) 0.56848(5) 0.0341(3) Uani 1 1 d .
H16 H 0.6125 0.3972 0.5509 0.041 Uiso 1 1 calc R
C17 C 0.76431(12) 0.49972(12) 0.55007(4) 0.0292(3) Uani 1 1 d .
C18 C 0.76498(12) 0.53039(12) 0.50415(4) 0.0280(3) Uani 1 1 d .
C19 C 0.85742(12) 0.60819(12) 0.48669(4) 0.0274(3) Uani 1 1 d .
C20 C 0.85811(12) 0.54485(13) 0.57659(4) 0.0294(3) Uani 1 1 d .
C21 C 0.74747(13) 0.62855(13) 0.36983(4) 0.0323(3) Uani 1 1 d .
C22 C 0.65215(13) 0.56536(14) 0.34656(4) 0.0345(3) Uani 1 1 d .
C23 C 0.57620(13) 0.52102(15) 0.32410(4) 0.0354(3) Uani 1 1 d .
C24 C 0.48505(13) 0.47331(15) 0.29653(4) 0.0357(3) Uani 1 1 d .
C25 C 0.43074(14) 0.55552(16) 0.26734(5) 0.0385(3) Uani 1 1 d .
H25 H 0.4549 0.6414 0.2660 0.046 Uiso 1 1 calc R
C26 C 0.34224(15) 0.51227(17) 0.24055(5) 0.0418(4) Uani 1 1 d .
H26 H 0.3057 0.5684 0.2208 0.050 Uiso 1 1 calc R
C27 C 0.30641(14) 0.38634(18) 0.24247(5) 0.0440(4) Uani 1 1 d .
H27 H 0.2458 0.3563 0.2239 0.053 Uiso 1 1 calc R
C28 C 0.35932(17) 0.30536(17) 0.27139(5) 0.0485(4) Uani 1 1 d .
H28 H 0.3344 0.2197 0.2728 0.058 Uiso 1 1 calc R
C29 C 0.44889(15) 0.34768(17) 0.29858(5) 0.0447(4) Uani 1 1 d .
H29 H 0.4850 0.2913 0.3184 0.054 Uiso 1 1 calc R

loop_
_atom_site_aniso_label
_atom_site_aniso_U_11
_atom_site_aniso_U_22
_atom_site_aniso_U_33
_atom_site_aniso_U_23
_atom_site_aniso_U_13
_atom_site_aniso_U_12
O1 0.0378(6) 0.0484(6) 0.0351(5) 0.0074(5) -0.0018(4) -0.0052(5)
C1 0.0285(7) 0.0326(7) 0.0343(7) 0.0001(5) -0.0001(5) -0.0042(6)
C2 0.0279(7) 0.0337(7) 0.0339(7) -0.0031(6) -0.0040(5) -0.0019(6)
C3 0.0279(7) 0.0326(7) 0.0300(7) -0.0017(5) -0.0009(5) 0.0027(5)
C4 0.0254(7) 0.0275(6) 0.0319(7) -0.0020(5) -0.0002(5) 0.0041(5)
C5 0.0302(7) 0.0302(7) 0.0309(7) -0.0011(5) 0.0024(5) 0.0018(5)
C6 0.0267(7) 0.0308(7) 0.0405(7) -0.0011(6) 0.0036(6) -0.0015(5)
C7 0.0249(7) 0.0308(7) 0.0361(7) -0.0024(5) -0.0023(5) -0.0002(5)
C8 0.0252(7) 0.0252(6) 0.0339(7) -0.0024(5) -0.0006(5) 0.0031(5)
C9 0.0270(7) 0.0268(6) 0.0328(7) -0.0024(5) -0.0008(5) 0.0032(5)
C10 0.0289(7) 0.0328(7) 0.0387(7) -0.0027(6) -0.0035(6) -0.0016(6)
C11 0.0350(8) 0.0373(8) 0.0362(7) -0.0035(6) -0.0097(6) 0.0023(6)
C12 0.0393(8) 0.0405(8) 0.0303(7) -0.0015(6) -0.0048(6) 0.0021(6)
C13 0.0343(8) 0.0355(7) 0.0309(7) -0.0014(6) -0.0004(6) 0.0035(6)
C14 0.0412(9) 0.0479(9) 0.0297(7) 0.0021(6) 0.0028(6) -0.0018(7)
C15 0.0361(8) 0.0451(8) 0.0370(8) 0.0023(6) 0.0050(6) -0.0064(7)
C16 0.0305(7) 0.0368(7) 0.0351(7) -0.0026(6) 0.0007(6) -0.0027(6)
C17 0.0267(7) 0.0291(7) 0.0318(7) -0.0019(5) 0.0012(5) 0.0020(5)
C18 0.0248(6) 0.0269(6) 0.0323(7) -0.0022(5) -0.0010(5) 0.0034(5)
C19 0.0248(7) 0.0261(6) 0.0314(7) -0.0026(5) -0.0001(5) 0.0037(5)
C20 0.0279(7) 0.0288(7) 0.0314(7) -0.0023(5) -0.0004(5) 0.0037(5)
C21 0.0291(7) 0.0359(7) 0.0320(7) -0.0014(5) 0.0001(6) 0.0033(6)
C22 0.0325(8) 0.0415(8) 0.0295(7) 0.0007(6) 0.0010(6) 0.0027(6)
C23 0.0324(7) 0.0443(8) 0.0294(7) -0.0001(6) 0.0006(6) 0.0035(6)
C24 0.0301(7) 0.0500(8) 0.0269(7) -0.0023(6) 0.0004(5) 0.0016(6)
C25 0.0377(8) 0.0476(9) 0.0302(7) 0.0024(6) 0.0012(6) 0.0004(7)
C26 0.0381(8) 0.0567(10) 0.0305(8) 0.0031(6) -0.0038(6) 0.0041(7)
C27 0.0340(8) 0.0653(11) 0.0327(8) -0.0045(7) -0.0063(6) -0.0028(7)
C28 0.0481(10) 0.0498(9) 0.0475(9) 0.0003(7) -0.0089(8) -0.0073(8)
C29 0.0459(10) 0.0481(9) 0.0402(8) 0.0017(7) -0.0087(7) -0.0005(8)

loop_
_atom_type_symbol
_atom_type_description
_atom_type_scat_dispersion_real
_atom_type_scat_dispersion_imag
_atom_type_scat_source
C C 0.0181 0.0091 'International Tables Vol C Tables 4.2.6.8 and 6.1.1.4'
H H 0.0000 0.0000 'International Tables Vol C Tables 4.2.6.8 and 6.1.1.4'
O O 0.0492 0.0322 'International Tables Vol C Tables 4.2.6.8 and 6.1.1.4'

loop_
_exptl_crystal_face_index_h
_exptl_crystal_face_index_k
_exptl_crystal_face_index_l
_exptl_crystal_face_perp_dist
_exptl_oxdiff_crystal_face_indexfrac_h
_exptl_oxdiff_crystal_face_indexfrac_k
_exptl_oxdiff_crystal_face_indexfrac_l
_exptl_oxdiff_crystal_face_x
_exptl_oxdiff_crystal_face_y
_exptl_oxdiff_crystal_face_z
-3 6 -4 0.1016 -3.0024 5.9978 -4.0172 0.0385 0.9505 0.2557
5 4 2 0.1689 4.9985 3.9994 1.9891 0.0062 0.4332 -0.7921
5 -2 4 0.1583 5.0009 -1.9988 4.0061 -0.0240 -0.4314 -0.6353
0 0 -1 0.0119 0.0000 -0.0001 -1.0005 -0.0473 0.0093 0.0108
0 0 1 0.0052 -0.0000 0.0001 1.0005 0.0473 -0.0093 -0.0108
-2 5 -4 0.0883 -2.0019 4.9980 -4.0148 -0.0166 0.7870 0.1551
-5 -2 -3 0.2035 -4.9993 -2.0000 -2.9949 -0.0119 -0.1419 0.7435
0 -5 1 0.0660 0.0020 -4.9985 1.0138 -0.0567 -0.7143 0.1379

loop_
_geom_angle_atom_site_label_1
_geom_angle_atom_site_label_2
_geom_angle_atom_site_label_3
_geom_angle
C18 C1 C2 121.49(13)
C3 C2 C1 122.08(13)
C2 C3 C4 118.97(12)
C2 C3 C21 117.53(13)
C4 C3 C21 123.50(13)
C3 C4 C19 118.83(12)
C5 C4 C3 122.63(12)
C5 C4 C19 118.48(12)
C6 C5 C4 120.64(13)
C5 C6 C7 120.93(13)
C8 C7 C6 121.41(13)
C7 C8 C9 121.43(12)
C7 C8 C19 118.71(12)
C19 C8 C9 119.86(12)
C10 C9 C8 122.23(13)
C10 C9 C20 118.55(13)
C20 C9 C8 119.22(12)
C9 C10 C11 121.69(14)
C12 C11 C10 120.48(13)
C11 C12 C13 120.43(13)
C12 C13 C14 121.20(13)
C12 C13 C20 119.48(13)
C14 C13 C20 119.30(13)
C15 C14 C13 120.58(14)
C14 C15 C16 120.31(14)
C17 C16 C15 121.74(14)
C16 C17 C18 121.95(13)
C16 C17 C20 118.80(13)
C20 C17 C18 119.24(12)
C1 C18 C17 121.44(13)
C1 C18 C19 118.54(13)
C19 C18 C17 120.02(12)
C8 C19 C4 119.83(12)
C8 C19 C18 120.14(12)
C18 C19 C4 119.99(12)
C9 C20 C13 119.33(13)
C17 C20 C9 121.38(12)
C17 C20 C13 119.27(13)
O1 C21 C3 125.51(13)
O1 C21 C22 117.80(12)
C22 C21 C3 116.66(13)
C23 C22 C21 173.60(16)
C22 C23 C24 177.59(17)
C25 C24 C23 119.06(14)
C29 C24 C23 121.27(14)
C29 C24 C25 119.67(14)
C26 C25 C24 120.30(15)
C25 C26 C27 120.04(15)
C28 C27 C26 119.75(15)
C27 C28 C29 120.83(17)
C24 C29 C28 119.42(16)

loop_
_geom_bond_atom_site_label_1
_geom_bond_atom_site_label_2
_geom_bond_distance
O1 C21 1.2263(18)
C1 C2 1.388(2)
C1 C18 1.3861(19)
C2 C3 1.382(2)
C3 C4 1.4359(19)
C3 C21 1.4806(19)
C4 C5 1.4183(19)
C4 C19 1.4362(19)
C5 C6 1.368(2)
C6 C7 1.399(2)
C7 C8 1.3844(19)
C8 C9 1.4756(19)
C8 C19 1.4310(19)
C9 C10 1.3870(19)
C9 C20 1.427(2)
C10 C11 1.406(2)
C11 C12 1.362(2)
C12 C13 1.414(2)
C13 C14 1.414(2)
C13 C20 1.431(2)
C14 C15 1.367(2)
C15 C16 1.400(2)
C16 C17 1.387(2)
C17 C18 1.4697(19)
C17 C20 1.4255(19)
C18 C19 1.4356(19)
C21 C22 1.460(2)
C22 C23 1.202(2)
C23 C24 1.433(2)
C24 C25 1.400(2)
C24 C29 1.392(2)
C25 C26 1.380(2)
C26 C27 1.394(3)
C27 C28 1.380(2)
C28 C29 1.393(2)

loop_
_geom_torsion_atom_site_label_1
_geom_torsion_atom_site_label_2
_geom_torsion_atom_site_label_3
_geom_torsion_atom_site_label_4
_geom_torsion
C1 C2 C3 C4 2.3(2)
C1 C2 C3 C21 -177.19(13)
C1 C18 C19 C4 2.33(19)
C1 C18 C19 C8 -175.20(12)
C2 C1 C18 C17 177.74(13)
C2 C1 C18 C19 -2.9(2)
C2 C3 C4 C5 174.31(13)
C2 C3 C4 C19 -2.72(19)
C2 C3 C21 O1 171.86(14)
C2 C3 C21 C22 -5.94(19)
C3 C4 C5 C6 -176.95(13)
C3 C4 C19 C8 178.00(12)
C3 C4 C19 C18 0.46(19)
C4 C3 C21 O1 -7.6(2)
C4 C3 C21 C22 174.64(13)
C4 C5 C6 C7 -0.7(2)
C5 C4 C19 C8 0.84(19)
C5 C4 C19 C18 -176.70(12)
C5 C6 C7 C8 0.3(2)
C6 C7 C8 C9 179.81(12)
C6 C7 C8 C19 0.6(2)
C7 C8 C9 C10 -0.4(2)
C7 C8 C9 C20 -179.87(12)
C7 C8 C19 C4 -1.17(19)
C7 C8 C19 C18 176.36(12)
C8 C9 C10 C11 179.27(13)
C8 C9 C20 C13 -178.93(12)
C8 C9 C20 C17 2.96(19)
C9 C8 C19 C4 179.60(11)
C9 C8 C19 C18 -2.86(19)
C9 C10 C11 C12 -0.4(2)
C10 C9 C20 C13 1.53(19)
C10 C9 C20 C17 -176.57(13)
C10 C11 C12 C13 1.6(2)
C11 C12 C13 C14 177.06(14)
C11 C12 C13 C20 -1.2(2)
C12 C13 C14 C15 -177.26(15)
C12 C13 C20 C9 -0.4(2)
C12 C13 C20 C17 177.79(13)
C13 C14 C15 C16 -1.0(2)
C14 C13 C20 C9 -178.67(13)
C14 C13 C20 C17 -0.5(2)
C14 C15 C16 C17 0.4(2)
C15 C16 C17 C18 179.86(13)
C15 C16 C17 C20 0.1(2)
C16 C17 C18 C1 -2.3(2)
C16 C17 C18 C19 178.34(13)
C16 C17 C20 C9 178.09(13)
C16 C17 C20 C13 0.0(2)
C17 C18 C19 C4 -178.32(12)
C17 C18 C19 C8 4.14(19)
C18 C1 C2 C3 0.6(2)
C18 C17 C20 C9 -1.69(19)
C18 C17 C20 C13 -179.80(12)
C19 C4 C5 C6 0.10(19)
C19 C8 C9 C10 178.84(12)
C19 C8 C9 C20 -0.67(19)
C20 C9 C10 C11 -1.2(2)
C20 C13 C14 C15 1.0(2)
C20 C17 C18 C1 177.44(12)
C20 C17 C18 C19 -1.89(19)
C21 C3 C4 C5 -6.3(2)
C21 C3 C4 C19 176.69(12)
C23 C24 C25 C26 -179.66(14)
C23 C24 C29 C28 179.55(15)
C24 C25 C26 C27 0.1(2)
C25 C24 C29 C28 0.3(2)
C25 C26 C27 C28 0.3(2)
C26 C27 C28 C29 -0.4(3)
C27 C28 C29 C24 0.1(3)
C29 C24 C25 C26 -0.4(2)
